data_4110448
loop_
_publ_author_name
'Gregor Reeske'
'Clint R. Hoberg'
'Nicholas J. Hill'
'Alan H. Cowley'

_publ_contact_author_address
;
   Department of Chemistry and Biochemistry
   University of Texas-Austin
   1 University Station, A5300
   Austin, TX 78701
   USA    
;
_publ_contact_author_email cowley@mail.utexas.edu
_publ_contact_author_fax 512-471-6822
_publ_contact_author_name
;
Alan H. Cowley
;
_publ_contact_author_phone 512-471-7484
_publ_section_title
;
 Capture of Phosphorus(I) and Arsenic(I) Moieties by a
 1,2-Bis(arylimino)acenaphthene (Aryl-BIAN) Ligand. A Case of
 Intramolecular Charge Transfer
;
_journal_name_full 'Journal of the American Chemical Society'
_journal_page_first 2800
_journal_page_last 2801
_journal_paper_doi 10.1021/ja058459m
_journal_volume 128
_journal_year 2006
_chemical_formula_moiety 'C36 H40 As N2, C4 H8 Cl5 O1 Sn'
_chemical_formula_sum 'C40 H48 As Cl5 N2 O Sn'
_chemical_formula_weight 943.66
_space_group_IT_number 14
_symmetry_cell_setting monoclinic
_symmetry_space_group_name_Hall '-P 2ybc'
_symmetry_space_group_name_H-M 'P 1 21/c 1'
_atom_sites_solution_hydrogens geom
_atom_sites_solution_primary direct
_atom_sites_solution_secondary difmap
_audit_creation_method
;
manual editing of the .cif file 
created by SHELXTL Ver. 6.10 
;
_cell_angle_alpha 90
_cell_angle_beta 124.804(5)
_cell_angle_gamma 90
_cell_formula_units_Z 4
_cell_length_a 13.317(5)
_cell_length_b 22.302(5)
_cell_length_c 17.194(5)
_cell_measurement_temperature 153(2)
_cell_volume 4193(2)
_computing_cell_refinement Denzo
_computing_data_collection 'Nonius Collect'
_computing_data_reduction Scalepack
_computing_molecular_graphics 'SHELXL-97 (Sheldrick, 1997)'
_computing_publication_material 'SHELXL-97 (Sheldrick, 1997)'
_computing_structure_refinement 'SHELXL-97 (Sheldrick, 1997)'
_computing_structure_solution 'SHELXL-97 (Sheldrick, 1997)'
_diffrn_ambient_temperature 153(2)
_diffrn_measured_fraction_theta_full 0.982
_diffrn_measured_fraction_theta_max 0.982
_diffrn_measurement_device_type 'Nonius Kappa CCD'
_diffrn_measurement_method \w-scan
_diffrn_radiation_monochromator graphite
_diffrn_radiation_source 'fine-focus sealed tube'
_diffrn_radiation_type MoK\a
_diffrn_radiation_wavelength 0.71069
_diffrn_reflns_av_R_equivalents 0.0711
_diffrn_reflns_av_sigmaI/netI 0.1483
_diffrn_reflns_limit_h_max 17
_diffrn_reflns_limit_h_min -17
_diffrn_reflns_limit_k_max 28
_diffrn_reflns_limit_k_min -28
_diffrn_reflns_limit_l_max 22
_diffrn_reflns_limit_l_min -22
_diffrn_reflns_number 16461
_diffrn_reflns_theta_full 27.49
_diffrn_reflns_theta_max 27.49
_diffrn_reflns_theta_min 2.38
_exptl_absorpt_coefficient_mu 1.744
_exptl_absorpt_correction_T_max 0.7218
_exptl_absorpt_correction_T_min 0.6696
_exptl_absorpt_correction_type none
_exptl_crystal_colour green
_exptl_crystal_density_diffrn 1.495
_exptl_crystal_description block
_exptl_crystal_F_000 1912
_exptl_crystal_size_max 0.25
_exptl_crystal_size_mid 0.20
_exptl_crystal_size_min 0.20
_refine_diff_density_max 0.924
_refine_diff_density_min -0.702
_refine_diff_density_rms 0.118
_refine_ls_extinction_method none
_refine_ls_goodness_of_fit_ref 0.938
_refine_ls_hydrogen_treatment constr
_refine_ls_matrix_type full
_refine_ls_number_parameters 459
_refine_ls_number_reflns 9462
_refine_ls_number_restraints 0
_refine_ls_restrained_S_all 0.938
_refine_ls_R_factor_all 0.1463
_refine_ls_R_factor_gt 0.0513
_refine_ls_shift/su_max 0.001
_refine_ls_shift/su_mean 0.000
_refine_ls_structure_factor_coef Fsqd
_refine_ls_weighting_details 'calc w=1/[\s^2^(Fo^2^)+(0.0422P)^2^+0.0000P] where P=(Fo^2^+2Fc^2^)/3'
_refine_ls_weighting_scheme calc
_refine_ls_wR_factor_gt 0.0874
_refine_ls_wR_factor_ref 0.1100
_reflns_number_gt 4877
_reflns_number_total 9462
_reflns_threshold_expression >2sigma(I)
_cod_data_source_file ja058459msi20051213_031648_1.cif
_cod_data_source_block grnh060
_cod_original_sg_symbol_Hall -P2ybc
_cod_original_formula_sum 'C40 H48 As Cl5 N2 O1 Sn'
_cod_database_code 4110448

loop_
_symmetry_equiv_pos_as_xyz
'x, y, z'
'-x, y+1/2, -z+1/2'
'-x, -y, -z'
'x, -y-1/2, z-1/2'

loop_
_atom_site_label
_atom_site_type_symbol
_atom_site_fract_x
_atom_site_fract_y
_atom_site_fract_z
_atom_site_U_iso_or_equiv
_atom_site_adp_type
_atom_site_occupancy
_atom_site_symmetry_multiplicity
_atom_site_calc_flag
_atom_site_refinement_flags
C1 C 0.0081(4) -0.00205(19) 0.7385(3) 0.0238(11) Uani 1 1 d .
C2 C -0.0538(4) 0.05282(19) 0.7375(3) 0.0262(11) Uani 1 1 d .
C3 C -0.0315(4) 0.1133(2) 0.7445(3) 0.0337(12) Uani 1 1 d .
H3 H 0.0370 0.1282 0.7492 0.040 Uiso 1 1 calc R
C4 C -0.1150(4) 0.1524(2) 0.7442(3) 0.0412(14) Uani 1 1 d .
H4 H -0.1025 0.1935 0.7458 0.049 Uiso 1 1 calc R
C5 C -0.2152(5) 0.1318(2) 0.7418(4) 0.0469(15) Uani 1 1 d .
H5 H -0.2676 0.1588 0.7428 0.056 Uiso 1 1 calc R
C6 C -0.2368(4) 0.0689(2) 0.7376(3) 0.0328(12) Uani 1 1 d .
C7 C -0.3317(4) 0.0397(2) 0.7381(3) 0.0411(14) Uani 1 1 d .
H7 H -0.3893 0.0626 0.7391 0.049 Uiso 1 1 calc R
C8 C -0.3391(4) -0.0217(2) 0.7371(4) 0.0405(14) Uani 1 1 d .
H8 H -0.4014 -0.0396 0.7382 0.049 Uiso 1 1 calc R
C9 C -0.2553(4) -0.0585(2) 0.7344(3) 0.0330(12) Uani 1 1 d .
H9 H -0.2623 -0.1000 0.7329 0.040 Uiso 1 1 calc R
C10 C -0.1630(4) -0.0316(2) 0.7340(3) 0.0246(11) Uani 1 1 d .
C11 C -0.1555(4) 0.0311(2) 0.7354(3) 0.0260(11) Uani 1 1 d .
C12 C -0.0585(4) -0.0521(2) 0.7340(3) 0.0252(11) Uani 1 1 d .
C13 C 0.2060(4) 0.0321(2) 0.7777(3) 0.0255(11) Uani 1 1 d .
C14 C 0.2193(4) 0.0569(2) 0.7097(3) 0.0298(12) Uani 1 1 d .
C15 C 0.3082(4) 0.1011(2) 0.7414(4) 0.0368(13) Uani 1 1 d .
H15 H 0.3200 0.1192 0.6985 0.044 Uiso 1 1 calc R
C16 C 0.3793(4) 0.1187(2) 0.8353(4) 0.0416(14) Uani 1 1 d .
H16 H 0.4394 0.1477 0.8550 0.050 Uiso 1 1 calc R
C17 C 0.3622(4) 0.0937(2) 0.8997(4) 0.0358(13) Uani 1 1 d .
H17 H 0.4099 0.1067 0.9623 0.043 Uiso 1 1 calc R
C18 C 0.2749(4) 0.0493(2) 0.8733(3) 0.0317(12) Uani 1 1 d .
C19 C -0.0460(4) -0.1610(2) 0.7570(3) 0.0258(11) Uani 1 1 d .
C20 C -0.0047(4) -0.1745(2) 0.8508(4) 0.0319(12) Uani 1 1 d .
C21 C -0.0507(5) -0.2265(2) 0.8640(4) 0.0431(14) Uani 1 1 d .
H21 H -0.0255 -0.2374 0.9248 0.052 Uiso 1 1 calc R
C22 C -0.1334(5) -0.2622(2) 0.7880(4) 0.0450(14) Uani 1 1 d .
H22 H -0.1643 -0.2965 0.7982 0.054 Uiso 1 1 calc R
C23 C -0.1706(4) -0.2478(2) 0.6974(4) 0.0377(13) Uani 1 1 d .
H23 H -0.2264 -0.2724 0.6473 0.045 Uiso 1 1 calc R
C24 C -0.1259(4) -0.1967(2) 0.6796(3) 0.0278(11) Uani 1 1 d .
C25 C 0.2588(4) 0.0218(2) 0.9464(3) 0.0373(13) Uani 1 1 d .
H25 H 0.1879 -0.0051 0.9129 0.045 Uiso 1 1 calc R
C26 C 0.2328(5) 0.0691(3) 0.9964(4) 0.0685(19) Uani 1 1 d .
H26A H 0.3031 0.0945 1.0333 0.103 Uiso 1 1 calc R
H26B H 0.2152 0.0499 1.0372 0.103 Uiso 1 1 calc R
H26C H 0.1638 0.0928 0.9502 0.103 Uiso 1 1 calc R
C27 C 0.3705(4) -0.0161(3) 1.0171(4) 0.0550(16) Uani 1 1 d .
H27A H 0.3783 -0.0486 0.9844 0.082 Uiso 1 1 calc R
H27B H 0.3606 -0.0317 1.0644 0.082 Uiso 1 1 calc R
H27C H 0.4426 0.0084 1.0469 0.082 Uiso 1 1 calc R
C28 C 0.1359(4) 0.0419(2) 0.6053(3) 0.0338(12) Uani 1 1 d .
H28 H 0.0885 0.0063 0.5989 0.041 Uiso 1 1 calc R
C29 C 0.2048(5) 0.0271(2) 0.5617(4) 0.0476(15) Uani 1 1 d .
H29A H 0.2471 0.0622 0.5624 0.071 Uiso 1 1 calc R
H29B H 0.1481 0.0140 0.4975 0.071 Uiso 1 1 calc R
H29C H 0.2628 -0.0042 0.5975 0.071 Uiso 1 1 calc R
C30 C 0.0448(4) 0.0935(2) 0.5514(3) 0.0474(15) Uani 1 1 d .
H30A H -0.0042 0.0991 0.5754 0.071 Uiso 1 1 calc R
H30B H -0.0070 0.0839 0.4852 0.071 Uiso 1 1 calc R
H30C H 0.0891 0.1297 0.5600 0.071 Uiso 1 1 calc R
C31 C 0.0850(4) -0.1355(2) 0.9353(3) 0.0430(14) Uani 1 1 d .
H31 H 0.0975 -0.0986 0.9108 0.052 Uiso 1 1 calc R
C32 C 0.0339(6) -0.1179(3) 0.9915(4) 0.084(2) Uani 1 1 d .
H32A H -0.0471 -0.1021 0.9493 0.126 Uiso 1 1 calc R
H32B H 0.0855 -0.0880 1.0374 0.126 Uiso 1 1 calc R
H32C H 0.0312 -0.1526 1.0233 0.126 Uiso 1 1 calc R
C33 C 0.2088(5) -0.1668(3) 0.9972(4) 0.074(2) Uani 1 1 d .
H33A H 0.1978 -0.2053 1.0164 0.111 Uiso 1 1 calc R
H33B H 0.2627 -0.1429 1.0522 0.111 Uiso 1 1 calc R
H33C H 0.2436 -0.1721 0.9618 0.111 Uiso 1 1 calc R
C34 C -0.1671(4) -0.1824(2) 0.5794(3) 0.0357(13) Uani 1 1 d .
H34 H -0.1176 -0.1490 0.5820 0.043 Uiso 1 1 calc R
C35 C -0.1505(5) -0.2356(2) 0.5312(4) 0.0539(16) Uani 1 1 d .
H35A H -0.0657 -0.2467 0.5670 0.081 Uiso 1 1 calc R
H35B H -0.1771 -0.2244 0.4683 0.081 Uiso 1 1 calc R
H35C H -0.1982 -0.2689 0.5282 0.081 Uiso 1 1 calc R
C36 C -0.3007(4) -0.1625(3) 0.5214(4) 0.0520(15) Uani 1 1 d .
H36A H -0.3493 -0.1924 0.5256 0.078 Uiso 1 1 calc R
H36B H -0.3292 -0.1576 0.4564 0.078 Uiso 1 1 calc R
H36C H -0.3076 -0.1251 0.5456 0.078 Uiso 1 1 calc R
C37 C 0.2713(4) -0.1476(2) 0.5402(4) 0.0425(14) Uani 1 1 d .
H37A H 0.2375 -0.1240 0.5675 0.051 Uiso 1 1 calc R
H37B H 0.2060 -0.1703 0.4869 0.051 Uiso 1 1 calc R
C38 C 0.3348(5) -0.1087(2) 0.5107(4) 0.0545(16) Uani 1 1 d .
H38A H 0.3719 -0.0744 0.5525 0.065 Uiso 1 1 calc R
H38B H 0.2781 -0.0946 0.4464 0.065 Uiso 1 1 calc R
C39 C 0.4314(6) -0.1487(3) 0.5177(5) 0.092(3) Uani 1 1 d .
H39A H 0.4064 -0.1620 0.4553 0.111 Uiso 1 1 calc R
H39B H 0.5085 -0.1275 0.5473 0.111 Uiso 1 1 calc R
C40 C 0.4438(5) -0.2008(2) 0.5769(4) 0.0476(15) Uani 1 1 d .
H40A H 0.4161 -0.2373 0.5395 0.057 Uiso 1 1 calc R
H40B H 0.5285 -0.2060 0.6297 0.057 Uiso 1 1 calc R
N1 N 0.1153(3) -0.01437(16) 0.7506(2) 0.0252(9) Uani 1 1 d .
N2 N -0.0026(3) -0.10427(15) 0.7414(2) 0.0243(9) Uani 1 1 d .
O O 0.3681(3) -0.18746(14) 0.6110(2) 0.0372(9) Uani 1 1 d .
Cl1 Cl 0.20652(11) -0.21654(5) 0.67914(10) 0.0427(3) Uani 1 1 d .
Cl2 Cl 0.38491(11) -0.08951(5) 0.75468(9) 0.0393(3) Uani 1 1 d .
Cl3 Cl 0.62664(11) -0.17486(6) 0.81044(9) 0.0417(3) Uani 1 1 d .
Cl4 Cl 0.46186(13) -0.20606(6) 0.91240(9) 0.0510(4) Uani 1 1 d .
Cl5 Cl 0.45844(11) -0.30016(5) 0.74574(9) 0.0370(3) Uani 1 1 d .
As As 0.14472(4) -0.09614(2) 0.75599(3) 0.02913(14) Uani 1 1 d .
Sn Sn 0.42273(3) -0.196748(14) 0.75958(2) 0.02871(11) Uani 1 1 d .

loop_
_atom_site_aniso_label
_atom_site_aniso_U_11
_atom_site_aniso_U_22
_atom_site_aniso_U_33
_atom_site_aniso_U_23
_atom_site_aniso_U_13
_atom_site_aniso_U_12
C1 0.026(2) 0.017(2) 0.024(3) -0.002(2) 0.011(2) -0.002(2)
C2 0.030(3) 0.018(3) 0.030(3) 0.000(2) 0.017(2) 0.001(2)
C3 0.039(3) 0.021(3) 0.047(3) -0.004(2) 0.028(3) -0.009(2)
C4 0.053(3) 0.015(3) 0.059(4) -0.008(3) 0.035(3) -0.001(2)
C5 0.048(3) 0.030(3) 0.068(4) -0.005(3) 0.036(3) 0.011(3)
C6 0.034(3) 0.030(3) 0.042(3) -0.002(3) 0.026(3) 0.002(2)
C7 0.037(3) 0.041(4) 0.051(4) 0.004(3) 0.029(3) 0.011(3)
C8 0.040(3) 0.038(3) 0.055(4) 0.000(3) 0.034(3) -0.004(3)
C9 0.042(3) 0.026(3) 0.037(3) -0.001(2) 0.027(3) -0.005(2)
C10 0.024(2) 0.031(3) 0.025(3) 0.007(2) 0.017(2) 0.007(2)
C11 0.027(3) 0.023(3) 0.027(3) -0.003(2) 0.015(2) -0.002(2)
C12 0.033(3) 0.021(3) 0.022(3) -0.001(2) 0.015(2) -0.004(2)
C13 0.024(2) 0.020(3) 0.034(3) 0.002(2) 0.018(2) 0.002(2)
C14 0.031(3) 0.021(3) 0.039(3) 0.000(2) 0.020(3) 0.004(2)
C15 0.034(3) 0.026(3) 0.050(4) 0.003(3) 0.024(3) 0.003(2)
C16 0.033(3) 0.025(3) 0.058(4) 0.000(3) 0.021(3) -0.006(2)
C17 0.031(3) 0.033(3) 0.036(3) -0.008(3) 0.015(2) -0.009(2)
C18 0.031(3) 0.028(3) 0.036(3) 0.001(2) 0.020(3) 0.003(2)
C19 0.035(3) 0.016(2) 0.038(3) 0.003(2) 0.027(2) 0.001(2)
C20 0.036(3) 0.018(3) 0.047(3) 0.008(2) 0.026(3) 0.003(2)
C21 0.061(4) 0.035(3) 0.043(3) 0.011(3) 0.036(3) 0.004(3)
C22 0.061(4) 0.021(3) 0.064(4) -0.002(3) 0.042(3) -0.011(3)
C23 0.041(3) 0.028(3) 0.047(4) -0.008(3) 0.027(3) -0.008(2)
C24 0.036(3) 0.018(2) 0.036(3) 0.000(2) 0.025(2) -0.003(2)
C25 0.036(3) 0.046(3) 0.028(3) -0.009(3) 0.016(3) -0.010(3)
C26 0.086(5) 0.074(5) 0.063(4) -0.018(4) 0.053(4) -0.011(4)
C27 0.048(3) 0.067(4) 0.043(4) 0.013(3) 0.022(3) -0.002(3)
C28 0.046(3) 0.026(3) 0.038(3) -0.001(2) 0.028(3) -0.004(2)
C29 0.067(4) 0.037(3) 0.053(4) 0.008(3) 0.043(3) 0.008(3)
C30 0.050(3) 0.047(4) 0.038(3) -0.006(3) 0.021(3) 0.002(3)
C31 0.049(3) 0.040(3) 0.031(3) 0.006(3) 0.017(3) -0.003(3)
C32 0.114(6) 0.096(6) 0.063(4) -0.040(4) 0.063(4) -0.041(5)
C33 0.056(4) 0.062(4) 0.059(4) 0.023(4) 0.007(3) -0.008(3)
C34 0.043(3) 0.030(3) 0.040(3) -0.013(2) 0.027(3) -0.016(2)
C35 0.063(4) 0.052(4) 0.048(4) -0.022(3) 0.032(3) -0.016(3)
C36 0.052(4) 0.055(4) 0.041(3) 0.007(3) 0.022(3) -0.001(3)
C37 0.039(3) 0.039(3) 0.043(3) 0.009(3) 0.020(3) 0.012(3)
C38 0.064(4) 0.044(4) 0.067(4) 0.014(3) 0.043(3) 0.024(3)
C39 0.122(6) 0.087(6) 0.128(6) 0.062(5) 0.106(6) 0.053(5)
C40 0.052(3) 0.057(4) 0.045(3) 0.001(3) 0.034(3) 0.016(3)
N1 0.026(2) 0.020(2) 0.028(2) -0.0021(18) 0.0142(18) -0.0033(17)
N2 0.030(2) 0.015(2) 0.027(2) -0.0051(18) 0.0159(18) -0.0041(17)
O 0.0380(19) 0.046(2) 0.0307(19) 0.0120(17) 0.0211(16) 0.0180(17)
Cl1 0.0393(7) 0.0249(7) 0.0705(9) -0.0064(7) 0.0354(7) -0.0026(6)
Cl2 0.0506(8) 0.0201(6) 0.0571(9) -0.0023(6) 0.0366(7) -0.0019(6)
Cl3 0.0339(7) 0.0397(8) 0.0493(8) 0.0022(7) 0.0224(6) -0.0036(6)
Cl4 0.0835(10) 0.0403(8) 0.0469(8) 0.0007(7) 0.0477(8) -0.0041(7)
Cl5 0.0428(7) 0.0223(6) 0.0502(8) -0.0010(6) 0.0291(7) 0.0030(6)
As 0.0331(3) 0.0207(3) 0.0384(3) -0.0007(2) 0.0232(3) 0.0003(2)
Sn 0.0355(2) 0.02028(18) 0.0361(2) -0.00020(17) 0.02378(17) -0.00091(15)

loop_
_atom_type_symbol
_atom_type_description
_atom_type_scat_dispersion_real
_atom_type_scat_dispersion_imag
_atom_type_scat_source
C C 0.0033 0.0016 'International Tables Vol C Tables 4.2.6.8 and 6.1.1.4'
H H 0.0000 0.0000 'International Tables Vol C Tables 4.2.6.8 and 6.1.1.4'
N N 0.0061 0.0033 'International Tables Vol C Tables 4.2.6.8 and 6.1.1.4'
Cl Cl 0.1484 0.1585 'International Tables Vol C Tables 4.2.6.8 and 6.1.1.4'
As As 0.0499 2.0058 'International Tables Vol C Tables 4.2.6.8 and 6.1.1.4'
Sn Sn -0.6537 1.4246 'International Tables Vol C Tables 4.2.6.8 and 6.1.1.4'
O O 0.0106 0.0060 'International Tables Vol C Tables 4.2.6.8 and 6.1.1.4'

loop_
_geom_angle_atom_site_label_1
_geom_angle_atom_site_label_2
_geom_angle_atom_site_label_3
_geom_angle
N1 C1 C12 115.3(4)
N1 C1 C2 135.1(4)
C12 C1 C2 109.3(4)
C3 C2 C11 119.6(4)
C3 C2 C1 136.5(4)
C11 C2 C1 103.7(4)
C2 C3 C4 118.4(4)
C2 C3 H3 120.8
C4 C3 H3 120.8
C5 C4 C3 122.6(4)
C5 C4 H4 118.7
C3 C4 H4 118.7
C4 C5 C6 119.3(5)
C4 C5 H5 120.3
C6 C5 H5 120.3
C11 C6 C5 117.4(4)
C11 C6 C7 115.4(4)
C5 C6 C7 127.1(5)
C8 C7 C6 120.9(5)
C8 C7 H7 119.6
C6 C7 H7 119.6
C7 C8 C9 121.9(5)
C7 C8 H8 119.0
C9 C8 H8 119.0
C10 C9 C8 118.5(5)
C10 C9 H9 120.8
C8 C9 H9 120.8
C9 C10 C11 119.3(4)
C9 C10 C12 136.0(4)
C11 C10 C12 104.7(4)
C6 C11 C10 123.9(4)
C6 C11 C2 122.6(4)
C10 C11 C2 113.4(4)
N2 C12 C1 112.7(4)
N2 C12 C10 137.9(4)
C1 C12 C10 108.9(4)
C14 C13 C18 124.4(4)
C14 C13 N1 119.6(4)
C18 C13 N1 116.0(4)
C13 C14 C15 116.1(4)
C13 C14 C28 123.3(4)
C15 C14 C28 120.3(5)
C16 C15 C14 121.4(5)
C16 C15 H15 119.3
C14 C15 H15 119.3
C17 C16 C15 120.7(5)
C17 C16 H16 119.7
C15 C16 H16 119.7
C16 C17 C18 121.3(5)
C16 C17 H17 119.4
C18 C17 H17 119.4
C17 C18 C13 116.2(5)
C17 C18 C25 120.3(4)
C13 C18 C25 123.5(4)
C24 C19 C20 124.2(4)
C24 C19 N2 118.8(4)
C20 C19 N2 117.0(4)
C21 C20 C19 116.4(4)
C21 C20 C31 120.1(5)
C19 C20 C31 123.5(4)
C22 C21 C20 121.0(5)
C22 C21 H21 119.5
C20 C21 H21 119.5
C23 C22 C21 120.8(5)
C23 C22 H22 119.6
C21 C22 H22 119.6
C22 C23 C24 121.0(5)
C22 C23 H23 119.5
C24 C23 H23 119.5
C19 C24 C23 116.5(4)
C19 C24 C34 123.6(4)
C23 C24 C34 119.8(4)
C26 C25 C18 111.9(4)
C26 C25 C27 111.4(4)
C18 C25 C27 110.4(4)
C26 C25 H25 107.7
C18 C25 H25 107.7
C27 C25 H25 107.7
C25 C26 H26A 109.5
C25 C26 H26B 109.5
H26A C26 H26B 109.5
C25 C26 H26C 109.5
H26A C26 H26C 109.5
H26B C26 H26C 109.5
C25 C27 H27A 109.5
C25 C27 H27B 109.5
H27A C27 H27B 109.5
C25 C27 H27C 109.5
H27A C27 H27C 109.5
H27B C27 H27C 109.5
C14 C28 C29 113.2(4)
C14 C28 C30 109.9(4)
C29 C28 C30 110.8(4)
C14 C28 H28 107.6
C29 C28 H28 107.6
C30 C28 H28 107.6
C28 C29 H29A 109.5
C28 C29 H29B 109.5
H29A C29 H29B 109.5
C28 C29 H29C 109.5
H29A C29 H29C 109.5
H29B C29 H29C 109.5
C28 C30 H30A 109.5
C28 C30 H30B 109.5
H30A C30 H30B 109.5
C28 C30 H30C 109.5
H30A C30 H30C 109.5
H30B C30 H30C 109.5
C20 C31 C32 111.2(4)
C20 C31 C33 110.5(4)
C32 C31 C33 111.8(5)
C20 C31 H31 107.7
C32 C31 H31 107.7
C33 C31 H31 107.7
C31 C32 H32A 109.5
C31 C32 H32B 109.5
H32A C32 H32B 109.5
C31 C32 H32C 109.5
H32A C32 H32C 109.5
H32B C32 H32C 109.5
C31 C33 H33A 109.5
C31 C33 H33B 109.5
H33A C33 H33B 109.5
C31 C33 H33C 109.5
H33A C33 H33C 109.5
H33B C33 H33C 109.5
C24 C34 C36 109.6(4)
C24 C34 C35 112.4(4)
C36 C34 C35 110.2(4)
C24 C34 H34 108.2
C36 C34 H34 108.2
C35 C34 H34 108.2
C34 C35 H35A 109.5
C34 C35 H35B 109.5
H35A C35 H35B 109.5
C34 C35 H35C 109.5
H35A C35 H35C 109.5
H35B C35 H35C 109.5
C34 C36 H36A 109.5
C34 C36 H36B 109.5
H36A C36 H36B 109.5
C34 C36 H36C 109.5
H36A C36 H36C 109.5
H36B C36 H36C 109.5
O C37 C38 103.6(4)
O C37 H37A 111.0
C38 C37 H37A 111.0
O C37 H37B 111.0
C38 C37 H37B 111.0
H37A C37 H37B 109.0
C37 C38 C39 104.6(5)
C37 C38 H38A 110.8
C39 C38 H38A 110.8
C37 C38 H38B 110.8
C39 C38 H38B 110.8
H38A C38 H38B 108.9
C40 C39 C38 105.8(5)
C40 C39 H39A 110.6
C38 C39 H39A 110.6
C40 C39 H39B 110.6
C38 C39 H39B 110.6
H39A C39 H39B 108.7
O C40 C39 106.4(4)
O C40 H40A 110.4
C39 C40 H40A 110.4
O C40 H40B 110.4
C39 C40 H40B 110.4
H40A C40 H40B 108.6
C1 N1 C13 121.2(4)
C1 N1 As 112.5(3)
C13 N1 As 124.9(3)
C12 N2 C19 120.3(4)
C12 N2 As 114.6(3)
C19 N2 As 123.8(3)
C40 O C37 105.8(4)
C40 O Sn 126.4(3)
C37 O Sn 124.4(3)
N2 As N1 84.93(15)
O Sn Cl4 174.82(8)
O Sn Cl3 87.69(9)
Cl4 Sn Cl3 97.32(5)
O Sn Cl5 85.93(9)
Cl4 Sn Cl5 95.45(5)
Cl3 Sn Cl5 89.11(5)
O Sn Cl1 81.86(9)
Cl4 Sn Cl1 93.13(5)
Cl3 Sn Cl1 169.54(5)
Cl5 Sn Cl1 90.37(4)
O Sn Cl2 86.75(9)
Cl4 Sn Cl2 91.98(5)
Cl3 Sn Cl2 88.93(5)
Cl5 Sn Cl2 172.50(5)
Cl1 Sn Cl2 90.24(4)

loop_
_geom_bond_atom_site_label_1
_geom_bond_atom_site_label_2
_geom_bond_distance
C1 N1 1.348(5)
C1 C12 1.400(6)
C1 C2 1.470(6)
C2 C3 1.372(6)
C2 C11 1.420(6)
C3 C4 1.411(6)
C3 H3 0.9300
C4 C5 1.388(7)
C4 H4 0.9300
C5 C6 1.425(7)
C5 H5 0.9300
C6 C11 1.389(6)
C6 C7 1.426(6)
C7 C8 1.373(7)
C7 H7 0.9300
C8 C9 1.407(6)
C8 H8 0.9300
C9 C10 1.371(6)
C9 H9 0.9300
C10 C11 1.402(6)
C10 C12 1.464(6)
C12 N2 1.347(5)
C13 C14 1.393(6)
C13 C18 1.403(6)
C13 N1 1.452(5)
C14 C15 1.391(6)
C14 C28 1.514(6)
C15 C16 1.383(7)
C15 H15 0.9300
C16 C17 1.369(7)
C16 H16 0.9300
C17 C18 1.393(6)
C17 H17 0.9300
C18 C25 1.519(6)
C19 C24 1.386(6)
C19 C20 1.408(6)
C19 N2 1.478(5)
C20 C21 1.388(6)
C20 C31 1.521(6)
C21 C22 1.384(7)
C21 H21 0.9300
C22 C23 1.376(7)
C22 H22 0.9300
C23 C24 1.399(6)
C23 H23 0.9300
C24 C34 1.513(6)
C25 C26 1.520(7)
C25 C27 1.529(6)
C25 H25 0.9800
C26 H26A 0.9600
C26 H26B 0.9600
C26 H26C 0.9600
C27 H27A 0.9600
C27 H27B 0.9600
C27 H27C 0.9600
C28 C29 1.516(6)
C28 C30 1.541(6)
C28 H28 0.9800
C29 H29A 0.9600
C29 H29B 0.9600
C29 H29C 0.9600
C30 H30A 0.9600
C30 H30B 0.9600
C30 H30C 0.9600
C31 C32 1.517(7)
C31 C33 1.529(7)
C31 H31 0.9800
C32 H32A 0.9600
C32 H32B 0.9600
C32 H32C 0.9600
C33 H33A 0.9600
C33 H33B 0.9600
C33 H33C 0.9600
C34 C36 1.527(6)
C34 C35 1.533(6)
C34 H34 0.9800
C35 H35A 0.9600
C35 H35B 0.9600
C35 H35C 0.9600
C36 H36A 0.9600
C36 H36B 0.9600
C36 H36C 0.9600
C37 O 1.463(5)
C37 C38 1.488(7)
C37 H37A 0.9700
C37 H37B 0.9700
C38 C39 1.513(7)
C38 H38A 0.9700
C38 H38B 0.9700
C39 C40 1.489(8)
C39 H39A 0.9700
C39 H39B 0.9700
C40 O 1.458(5)
C40 H40A 0.9700
C40 H40B 0.9700
N1 As 1.856(4)
N2 As 1.840(4)
O Sn 2.231(3)
Cl1 Sn 2.4191(15)
Cl2 Sn 2.4357(13)
Cl3 Sn 2.3804(15)
Cl4 Sn 2.3781(15)
Cl5 Sn 2.3940(13)

loop_
_geom_torsion_atom_site_label_1
_geom_torsion_atom_site_label_2
_geom_torsion_atom_site_label_3
_geom_torsion_atom_site_label_4
_geom_torsion
N1 C1 C2 C3 3.3(10)
C12 C1 C2 C3 176.4(5)
N1 C1 C2 C11 -171.2(5)
C12 C1 C2 C11 1.8(5)
C11 C2 C3 C4 -3.3(7)
C1 C2 C3 C4 -177.2(5)
C2 C3 C4 C5 3.1(8)
C3 C4 C5 C6 -1.1(8)
C4 C5 C6 C11 -0.5(8)
C4 C5 C6 C7 177.5(5)
C11 C6 C7 C8 0.4(7)
C5 C6 C7 C8 -177.7(5)
C6 C7 C8 C9 -0.8(8)
C7 C8 C9 C10 0.8(8)
C8 C9 C10 C11 -0.5(7)
C8 C9 C10 C12 178.0(5)
C5 C6 C11 C10 178.2(5)
C7 C6 C11 C10 -0.1(7)
C5 C6 C11 C2 0.2(7)
C7 C6 C11 C2 -178.1(4)
C9 C10 C11 C6 0.2(7)
C12 C10 C11 C6 -178.8(4)
C9 C10 C11 C2 178.3(4)
C12 C10 C11 C2 -0.6(5)
C3 C2 C11 C6 1.8(7)
C1 C2 C11 C6 177.5(4)
C3 C2 C11 C10 -176.4(4)
C1 C2 C11 C10 -0.7(5)
N1 C1 C12 N2 -1.0(6)
C2 C1 C12 N2 -175.6(4)
N1 C1 C12 C10 172.3(4)
C2 C1 C12 C10 -2.3(5)
C9 C10 C12 N2 -6.1(10)
C11 C10 C12 N2 172.5(5)
C9 C10 C12 C1 -176.9(5)
C11 C10 C12 C1 1.8(5)
C18 C13 C14 C15 0.5(7)
N1 C13 C14 C15 -180.0(4)
C18 C13 C14 C28 -174.0(4)
N1 C13 C14 C28 5.5(7)
C13 C14 C15 C16 0.5(7)
C28 C14 C15 C16 175.2(4)
C14 C15 C16 C17 -1.4(7)
C15 C16 C17 C18 1.3(7)
C16 C17 C18 C13 -0.3(7)
C16 C17 C18 C25 179.2(4)
C14 C13 C18 C17 -0.6(7)
N1 C13 C18 C17 179.8(4)
C14 C13 C18 C25 179.9(4)
N1 C13 C18 C25 0.3(6)
C24 C19 C20 C21 -1.5(7)
N2 C19 C20 C21 177.0(4)
C24 C19 C20 C31 178.7(4)
N2 C19 C20 C31 -2.8(7)
C19 C20 C21 C22 -0.6(7)
C31 C20 C21 C22 179.3(5)
C20 C21 C22 C23 1.2(8)
C21 C22 C23 C24 0.1(8)
C20 C19 C24 C23 2.7(7)
N2 C19 C24 C23 -175.8(4)
C20 C19 C24 C34 -178.5(4)
N2 C19 C24 C34 3.0(7)
C22 C23 C24 C19 -1.9(7)
C22 C23 C24 C34 179.2(5)
C17 C18 C25 C26 56.0(6)
C13 C18 C25 C26 -124.5(5)
C17 C18 C25 C27 -68.7(6)
C13 C18 C25 C27 110.8(5)
C13 C14 C28 C29 -132.2(5)
C15 C14 C28 C29 53.6(6)
C13 C14 C28 C30 103.3(5)
C15 C14 C28 C30 -70.9(5)
C21 C20 C31 C32 -54.4(6)
C19 C20 C31 C32 125.5(5)
C21 C20 C31 C33 70.5(6)
C19 C20 C31 C33 -109.7(5)
C19 C24 C34 C36 -108.1(5)
C23 C24 C34 C36 70.7(6)
C19 C24 C34 C35 128.9(5)
C23 C24 C34 C35 -52.3(6)
O C37 C38 C39 33.0(6)
C37 C38 C39 C40 -16.5(7)
C38 C39 C40 O -6.2(7)
C12 C1 N1 C13 -165.9(4)
C2 C1 N1 C13 6.8(8)
C12 C1 N1 As 1.1(5)
C2 C1 N1 As 173.9(4)
C14 C13 N1 C1 -102.7(5)
C18 C13 N1 C1 76.8(5)
C14 C13 N1 As 91.9(5)
C18 C13 N1 As -88.5(4)
C1 C12 N2 C19 168.0(4)
C10 C12 N2 C19 -2.5(8)
C1 C12 N2 As 0.4(5)
C10 C12 N2 As -170.1(5)
C24 C19 N2 C12 96.3(5)
C20 C19 N2 C12 -82.3(5)
C24 C19 N2 As -97.3(4)
C20 C19 N2 As 84.1(5)
C39 C40 O C37 27.3(6)
C39 C40 O Sn -132.6(4)
C38 C37 O C40 -37.6(5)
C38 C37 O Sn 122.8(4)
C12 N2 As N1 0.1(3)
C19 N2 As N1 -166.9(4)
C1 N1 As N2 -0.7(3)
C13 N1 As N2 165.8(4)
C40 O Sn Cl3 30.6(4)
C37 O Sn Cl3 -125.8(3)
C40 O Sn Cl5 -58.7(4)
C37 O Sn Cl5 144.9(3)
C40 O Sn Cl1 -149.7(4)
C37 O Sn Cl1 53.9(3)
C40 O Sn Cl2 119.6(4)
C37 O Sn Cl2 -36.8(3)
